data_2236020
loop_
_publ_author_name
'Zhang, Peng'
'Liu, Yu-Jie'
'Li, Kai-Hui'
'Yang, Guang-Rui'
'Mei, Chong-Zhen'

_publ_section_title
;
 Poly[aqua[\m-1,2-bis(pyridin-4-yl)ethene-\k^2^<i>N</i>:<i>N</i>'][\m-5-(diphenylphosphinoyl)isophthalato-\k^3^<i>O</i>^1^,<i>O</i>^1'^:<i>O</i>^3^]nickel(II)]
;
_journal_coeditor_code XU5570
_journal_issue 8
_journal_name_full 'Acta Crystallographica Section E'
_journal_page_first m1058
_journal_page_last m1059
_journal_paper_doi 10.1107/S1600536812031108
_journal_volume 68
_journal_year 2012
_chemical_formula_iupac '[Ni (C20 H13 O5 P) (C12 H10 N2) (H2 O)]'
_chemical_formula_moiety 'C32 H25 N2 Ni O6 P'
_chemical_formula_sum 'C32 H25 N2 Ni O6 P'
_chemical_formula_weight 623.22
_chemical_name_systematic
;
Poly[aqua(\m-1,2-bis(pyridin-4-yl)ethene-\k^2^<i>N</i>:<i>N</i>')[\m-5-
(diphenylphosphinoyl)isophthalato-
\k^3^<i>O</i>^1^,<i>O</i>^1'^:<i>O</i>^3^]nickel(II)]
;
_space_group_IT_number 14
_symmetry_cell_setting monoclinic
_symmetry_space_group_name_Hall '-P 2ybc'
_symmetry_space_group_name_H-M 'P 1 21/c 1'
_atom_sites_solution_hydrogens geom
_atom_sites_solution_primary direct
_atom_sites_solution_secondary difmap
_audit_creation_method SHELXL-97
_cell_angle_alpha 90.00
_cell_angle_beta 111.174(2)
_cell_angle_gamma 90.00
_cell_formula_units_Z 4
_cell_length_a 10.1866(3)
_cell_length_b 13.6980(3)
_cell_length_c 21.7030(6)
_cell_measurement_reflns_used 4354
_cell_measurement_temperature 296(2)
_cell_measurement_theta_max 29.1931
_cell_measurement_theta_min 2.9682
_cell_volume 2823.90(14)
_computing_cell_refinement 'SAINT (Bruker, 2007)'
_computing_data_collection 'APEX2 (Bruker, 2007)'
_computing_data_reduction 'SAINT (Bruker, 2007)'
_computing_molecular_graphics 'DIAMOND (Brandenburg, 2010)'
_computing_publication_material 'SHELXTL (Sheldrick, 2008)'
_computing_structure_refinement 'SHELXTL (Sheldrick, 2008)'
_computing_structure_solution 'SHELXTL (Sheldrick, 2008)'
_diffrn_ambient_temperature 296(2)
_diffrn_measured_fraction_theta_full 0.998
_diffrn_measured_fraction_theta_max 0.998
_diffrn_measurement_device_type 'Bruker SMART APEXII CCD area-detector'
_diffrn_measurement_method '\w scans'
_diffrn_radiation_monochromator graphite
_diffrn_radiation_source 'fine-focus sealed tube'
_diffrn_radiation_type MoK\a
_diffrn_radiation_wavelength 0.71073
_diffrn_reflns_av_R_equivalents 0.0432
_diffrn_reflns_av_sigmaI/netI 0.0664
_diffrn_reflns_limit_h_max 11
_diffrn_reflns_limit_h_min -12
_diffrn_reflns_limit_k_max 10
_diffrn_reflns_limit_k_min -16
_diffrn_reflns_limit_l_max 17
_diffrn_reflns_limit_l_min -25
_diffrn_reflns_number 11156
_diffrn_reflns_theta_full 25.00
_diffrn_reflns_theta_max 25.00
_diffrn_reflns_theta_min 2.97
_diffrn_standards_number 0
_exptl_absorpt_coefficient_mu 0.793
_exptl_absorpt_correction_T_max 0.8639
_exptl_absorpt_correction_T_min 0.8512
_exptl_absorpt_correction_type multi-scan
_exptl_absorpt_process_details '(SADABS; Bruker, 2001)'
_exptl_crystal_colour green
_exptl_crystal_density_diffrn 1.466
_exptl_crystal_density_method 'not measured'
_exptl_crystal_description block
_exptl_crystal_F_000 1288
_exptl_crystal_size_max 0.21
_exptl_crystal_size_mid 0.20
_exptl_crystal_size_min 0.19
_refine_diff_density_max 0.663
_refine_diff_density_min -0.332
_refine_ls_extinction_method none
_refine_ls_goodness_of_fit_ref 0.993
_refine_ls_hydrogen_treatment constr
_refine_ls_matrix_type full
_refine_ls_number_parameters 379
_refine_ls_number_reflns 4971
_refine_ls_number_restraints 0
_refine_ls_restrained_S_all 0.993
_refine_ls_R_factor_all 0.0818
_refine_ls_R_factor_gt 0.0471
_refine_ls_shift/su_max 0.001
_refine_ls_shift/su_mean 0.000
_refine_ls_structure_factor_coef Fsqd
_refine_ls_weighting_details 'calc w=1/[\s^2^(Fo^2^)+(0.0554P)^2^+0.0000P] where P=(Fo^2^+2Fc^2^)/3'
_refine_ls_weighting_scheme calc
_refine_ls_wR_factor_gt 0.1026
_refine_ls_wR_factor_ref 0.1124
_reflns_number_gt 3513
_reflns_number_total 4971
_reflns_threshold_expression I>2sigma(I)
_cod_data_source_file xu5570.cif
_cod_data_source_block I
_cod_original_cell_volume 2823.90(13)
_cod_original_sg_symbol_H-M 'P 21/c'
_cod_database_code 2236020
_cod_database_fobs_code 2236020

loop_
_symmetry_equiv_pos_as_xyz
'x, y, z'
'-x, y+1/2, -z+1/2'
'-x, -y, -z'
'x, -y-1/2, z-1/2'

loop_
_atom_site_type_symbol
_atom_site_label
_atom_site_fract_x
_atom_site_fract_y
_atom_site_fract_z
_atom_site_U_iso_or_equiv
_atom_site_adp_type
_atom_site_calc_flag
_atom_site_refinement_flags
_atom_site_occupancy
_atom_site_symmetry_multiplicity
Ni Ni1 0.42678(4) 0.81298(3) 0.86654(2) 0.01907(14) Uani d . 1 1
O O1 0.2074(2) 0.81261(16) 0.85164(11) 0.0224(5) Uani d . 1 1
O O2 0.3689(2) 0.79683(16) 0.95050(11) 0.0248(5) Uani d . 1 1
O O3 -0.3597(2) 0.81335(18) 0.91252(11) 0.0258(6) Uani d . 1 1
O O4 -0.2948(2) 0.8308(2) 0.82543(12) 0.0509(9) Uani d . 1 1
O O5 0.2692(2) 0.75667(19) 1.15849(12) 0.0362(7) Uani d . 1 1
O O1W 0.4295(2) 0.82607(17) 0.77310(11) 0.0298(6) Uani d . 1 1
H H1WA 0.3729 0.8019 0.7373 0.045 Uiso d R 1 1
H H1WB 0.5171 0.8219 0.7804 0.045 Uiso d R 1 1
N N1 0.4236(3) 0.9691(2) 0.87333(16) 0.0285(7) Uani d . 1 1
N N2 0.4261(3) 1.65746(19) 0.86079(14) 0.0246(7) Uani d . 1 1
C C1 0.1303(3) 0.8117(2) 0.94387(16) 0.0196(7) Uani d . 1 1
C C2 0.1668(3) 0.7974(2) 1.01139(17) 0.0229(8) Uani d . 1 1
H H2 0.2610 0.7912 1.0383 0.027 Uiso calc R 1 1
C C3 0.0630(3) 0.7924(2) 1.03897(16) 0.0234(8) Uani d . 1 1
C C4 -0.0783(3) 0.8035(2) 0.99786(16) 0.0232(8) Uani d . 1 1
H H4 -0.1478 0.8007 1.0162 0.028 Uiso calc R 1 1
C C5 -0.1164(3) 0.8184(2) 0.93095(16) 0.0202(7) Uani d . 1 1
C C6 -0.0103(3) 0.8222(2) 0.90399(16) 0.0203(7) Uani d . 1 1
H H6 -0.0345 0.8318 0.8588 0.024 Uiso calc R 1 1
C C7 0.2423(3) 0.8062(2) 0.91300(17) 0.0202(7) Uani d . 1 1
C C8 -0.2691(3) 0.8216(2) 0.88494(16) 0.0211(7) Uani d . 1 1
C C9 0.0171(3) 0.8171(3) 1.16355(17) 0.0257(8) Uani d . 1 1
C C10 -0.0222(4) 0.7750(3) 1.2120(2) 0.0422(11) Uani d . 1 1
H H10 -0.0102 0.7083 1.2199 0.051 Uiso calc R 1 1
C C11 -0.0793(5) 0.8311(3) 1.2489(2) 0.0564(13) Uani d . 1 1
H H11 -0.1076 0.8018 1.2808 0.068 Uiso calc R 1 1
C C12 -0.0943(5) 0.9305(3) 1.2386(2) 0.0484(11) Uani d . 1 1
H H12 -0.1304 0.9686 1.2643 0.058 Uiso calc R 1 1
C C13 -0.0560(4) 0.9727(3) 1.1908(2) 0.0439(11) Uani d . 1 1
H H13 -0.0673 1.0396 1.1835 0.053 Uiso calc R 1 1
C C14 -0.0007(4) 0.9168(3) 1.15294(19) 0.0363(10) Uani d . 1 1
H H14 0.0247 0.9463 1.1203 0.044 Uiso calc R 1 1
C C15 0.0537(4) 0.6256(3) 1.11215(18) 0.0323(9) Uani d . 1 1
C C16 -0.0846(5) 0.5991(3) 1.0956(2) 0.0477(11) Uani d . 1 1
H H16 -0.1515 0.6454 1.0956 0.057 Uiso calc R 1 1
C C17 -0.1247(6) 0.5019(4) 1.0788(3) 0.0721(16) Uani d . 1 1
H H17 -0.2179 0.4829 1.0679 0.087 Uiso calc R 1 1
C C18 -0.0238(8) 0.4353(4) 1.0787(3) 0.0777(18) Uani d . 1 1
H H18 -0.0503 0.3712 1.0662 0.093 Uiso calc R 1 1
C C19 0.1130(7) 0.4611(4) 1.0965(3) 0.0748(16) Uani d . 1 1
H H19 0.1799 0.4144 1.0973 0.090 Uiso calc R 1 1
C C20 0.1536(5) 0.5558(3) 1.1132(2) 0.0511(12) Uani d . 1 1
H H20 0.2477 0.5734 1.1253 0.061 Uiso calc R 1 1
C C21 0.3952(4) 1.0150(3) 0.92197(19) 0.0360(10) Uani d . 1 1
H H21 0.3723 0.9770 0.9522 0.043 Uiso calc R 1 1
C C22 0.3981(4) 1.1145(3) 0.9296(2) 0.0395(10) Uani d . 1 1
H H22 0.3784 1.1421 0.9645 0.047 Uiso calc R 1 1
C C23 0.4301(4) 1.1727(3) 0.8860(2) 0.0350(10) Uani d . 1 1
C C24 0.4573(4) 1.1272(3) 0.8351(2) 0.0494(12) Uani d . 1 1
H H24 0.4776 1.1641 0.8037 0.059 Uiso calc R 1 1
C C25 0.4542(4) 1.0257(3) 0.8312(2) 0.0450(11) Uani d . 1 1
H H25 0.4748 0.9963 0.7971 0.054 Uiso calc R 1 1
C C26 0.4401(4) 1.2818(3) 0.8951(2) 0.0409(10) Uani d . 1 1
H H26 0.4719 1.3061 0.9380 0.049 Uiso calc R 1 1
C C27 0.4072(4) 1.3439(3) 0.8468(2) 0.0384(10) Uani d . 1 1
H H27 0.3746 1.3186 0.8042 0.046 Uiso calc R 1 1
C C28 0.4170(4) 1.4519(3) 0.8536(2) 0.0328(9) Uani d . 1 1
C C29 0.5025(4) 1.5007(3) 0.9098(2) 0.0410(10) Uani d . 1 1
H H29 0.5582 1.4656 0.9467 0.049 Uiso calc R 1 1
C C30 0.5046(4) 1.6028(3) 0.91086(19) 0.0368(10) Uani d . 1 1
H H30 0.5643 1.6339 0.9487 0.044 Uiso calc R 1 1
C C31 0.3449(4) 1.6099(3) 0.8069(2) 0.0397(10) Uani d . 1 1
H H31 0.2893 1.6466 0.7709 0.048 Uiso calc R 1 1
C C32 0.3386(4) 1.5088(3) 0.8013(2) 0.0437(11) Uani d . 1 1
H H32 0.2810 1.4798 0.7622 0.052 Uiso calc R 1 1
P P1 0.11389(9) 0.75019(7) 1.12316(4) 0.0244(2) Uani d . 1 1

loop_
_atom_site_aniso_label
_atom_site_aniso_U_11
_atom_site_aniso_U_22
_atom_site_aniso_U_33
_atom_site_aniso_U_12
_atom_site_aniso_U_13
_atom_site_aniso_U_23
Ni1 0.0152(2) 0.0192(2) 0.0231(3) 0.00013(18) 0.00720(18) -0.0006(2)
O1 0.0184(12) 0.0279(13) 0.0209(13) -0.0002(10) 0.0070(10) -0.0014(11)
O2 0.0141(12) 0.0354(14) 0.0253(13) 0.0012(10) 0.0076(10) -0.0010(11)
O3 0.0135(11) 0.0425(15) 0.0223(13) -0.0006(11) 0.0076(10) 0.0043(12)
O4 0.0190(13) 0.112(3) 0.0192(15) 0.0003(15) 0.0046(11) 0.0110(16)
O5 0.0215(13) 0.0544(18) 0.0269(14) 0.0031(12) 0.0018(11) 0.0106(13)
O1W 0.0211(12) 0.0436(16) 0.0222(13) -0.0066(11) 0.0047(10) -0.0044(12)
N1 0.0241(16) 0.0178(15) 0.0431(19) -0.0017(13) 0.0116(15) -0.0006(15)
N2 0.0257(16) 0.0193(15) 0.0289(17) 0.0034(13) 0.0099(14) -0.0002(14)
C1 0.0152(16) 0.0185(17) 0.0263(18) 0.0002(14) 0.0089(14) 0.0014(16)
C2 0.0137(16) 0.026(2) 0.0261(19) -0.0001(14) 0.0038(14) 0.0024(16)
C3 0.0181(17) 0.028(2) 0.0219(18) 0.0004(15) 0.0050(15) 0.0003(16)
C4 0.0175(17) 0.031(2) 0.0234(19) 0.0032(15) 0.0097(15) 0.0038(17)
C5 0.0149(16) 0.0217(18) 0.0243(18) 0.0000(14) 0.0072(14) 0.0025(16)
C6 0.0200(17) 0.0232(18) 0.0177(17) 0.0009(15) 0.0070(14) 0.0030(15)
C7 0.0160(17) 0.0172(17) 0.026(2) -0.0020(14) 0.0060(15) -0.0016(16)
C8 0.0192(17) 0.0251(19) 0.0194(18) 0.0020(15) 0.0074(14) 0.0018(16)
C9 0.0241(18) 0.032(2) 0.0191(18) 0.0006(17) 0.0051(15) 0.0009(17)
C10 0.065(3) 0.032(2) 0.036(2) 0.007(2) 0.026(2) 0.004(2)
C11 0.084(4) 0.061(3) 0.043(3) 0.014(3) 0.045(3) 0.009(2)
C12 0.059(3) 0.052(3) 0.038(2) 0.016(2) 0.021(2) -0.005(2)
C13 0.049(3) 0.033(2) 0.045(3) 0.008(2) 0.013(2) 0.000(2)
C14 0.044(2) 0.034(2) 0.032(2) 0.0027(19) 0.0146(19) 0.0090(19)
C15 0.044(2) 0.030(2) 0.027(2) 0.0013(19) 0.0182(19) 0.0034(18)
C16 0.053(3) 0.037(3) 0.051(3) -0.007(2) 0.017(2) -0.004(2)
C17 0.084(4) 0.066(4) 0.064(4) -0.031(3) 0.023(3) -0.004(3)
C18 0.131(6) 0.032(3) 0.070(4) -0.015(4) 0.037(4) -0.005(3)
C19 0.113(5) 0.039(3) 0.080(4) 0.018(3) 0.044(4) 0.004(3)
C20 0.067(3) 0.038(3) 0.058(3) 0.009(2) 0.035(3) 0.008(2)
C21 0.041(2) 0.029(2) 0.030(2) -0.0027(18) 0.0025(19) -0.0016(18)
C22 0.038(2) 0.029(2) 0.043(3) 0.0035(19) 0.005(2) -0.009(2)
C23 0.029(2) 0.026(2) 0.052(3) -0.0003(17) 0.0153(19) -0.005(2)
C24 0.060(3) 0.025(2) 0.079(4) -0.009(2) 0.044(3) 0.009(2)
C25 0.055(3) 0.025(2) 0.070(3) 0.001(2) 0.040(3) -0.004(2)
C26 0.041(2) 0.034(2) 0.048(3) -0.0032(19) 0.017(2) -0.005(2)
C27 0.046(2) 0.034(2) 0.043(3) 0.0019(19) 0.025(2) 0.007(2)
C28 0.032(2) 0.0233(19) 0.050(3) -0.0040(17) 0.022(2) -0.005(2)
C29 0.049(3) 0.025(2) 0.045(3) 0.0120(19) 0.013(2) 0.017(2)
C30 0.040(2) 0.031(2) 0.032(2) -0.0011(19) 0.0034(19) 0.0004(19)
C31 0.040(2) 0.027(2) 0.042(3) 0.0008(19) 0.003(2) 0.001(2)
C32 0.049(3) 0.027(2) 0.045(3) -0.004(2) 0.005(2) -0.005(2)
P1 0.0209(5) 0.0307(5) 0.0206(5) 0.0027(4) 0.0062(4) 0.0039(4)

loop_
_atom_type_symbol
_atom_type_description
_atom_type_scat_dispersion_real
_atom_type_scat_dispersion_imag
_atom_type_scat_source
C C 0.0033 0.0016 'International Tables Vol C Tables 4.2.6.8 and 6.1.1.4'
H H 0.0000 0.0000 'International Tables Vol C Tables 4.2.6.8 and 6.1.1.4'
N N 0.0061 0.0033 'International Tables Vol C Tables 4.2.6.8 and 6.1.1.4'
Ni Ni 0.3393 1.1124 'International Tables Vol C Tables 4.2.6.8 and 6.1.1.4'
O O 0.0106 0.0060 'International Tables Vol C Tables 4.2.6.8 and 6.1.1.4'
P P 0.1023 0.0942 'International Tables Vol C Tables 4.2.6.8 and 6.1.1.4'

loop_
_geom_angle_atom_site_label_1
_geom_angle_atom_site_label_2
_geom_angle_atom_site_label_3
_geom_angle_site_symmetry_1
_geom_angle_site_symmetry_3
_geom_angle
O3 Ni1 O1W 1_655 . 95.22(9)
O3 Ni1 O2 1_655 . 99.11(9)
O1W Ni1 O2 . . 165.63(9)
O3 Ni1 N2 1_655 1_545 90.65(10)
O1W Ni1 N2 . 1_545 91.73(10)
O2 Ni1 N2 . 1_545 87.14(10)
O3 Ni1 O1 1_655 . 160.95(9)
O1W Ni1 O1 . . 103.75(9)
O2 Ni1 O1 . . 61.96(8)
N2 Ni1 O1 1_545 . 90.45(10)
O3 Ni1 N1 1_655 . 90.23(10)
O1W Ni1 N1 . . 89.24(11)
O2 Ni1 N1 . . 91.67(10)
N2 Ni1 N1 1_545 . 178.62(11)
O1 Ni1 N1 . . 88.38(10)
C7 O1 Ni1 . . 87.68(18)
C7 O2 Ni1 . . 88.37(19)
C8 O3 Ni1 . 1_455 126.6(2)
Ni1 O1W H1WA . . 128.7
Ni1 O1W H1WB . . 101.5
H1WA O1W H1WB . . 117.6
C25 N1 C21 . . 116.1(3)
C25 N1 Ni1 . . 121.6(3)
C21 N1 Ni1 . . 122.2(2)
C30 N2 C31 . . 116.3(3)
C30 N2 Ni1 . 1_565 121.9(2)
C31 N2 Ni1 . 1_565 121.8(2)
C6 C1 C2 . . 119.7(3)
C6 C1 C7 . . 120.0(3)
C2 C1 C7 . . 120.0(3)
C1 C2 C3 . . 120.3(3)
C1 C2 H2 . . 119.8
C3 C2 H2 . . 119.8
C2 C3 C4 . . 119.1(3)
C2 C3 P1 . . 117.8(2)
C4 C3 P1 . . 122.2(3)
C5 C4 C3 . . 121.4(3)
C5 C4 H4 . . 119.3
C3 C4 H4 . . 119.3
C4 C5 C6 . . 118.6(3)
C4 C5 C8 . . 122.1(3)
C6 C5 C8 . . 119.1(3)
C1 C6 C5 . . 120.9(3)
C1 C6 H6 . . 119.6
C5 C6 H6 . . 119.6
O1 C7 O2 . . 121.8(3)
O1 C7 C1 . . 119.7(3)
O2 C7 C1 . . 118.5(3)
O4 C8 O3 . . 126.0(3)
O4 C8 C5 . . 118.3(3)
O3 C8 C5 . . 115.7(3)
C10 C9 C14 . . 118.8(3)
C10 C9 P1 . . 121.5(3)
C14 C9 P1 . . 119.0(3)
C11 C10 C9 . . 120.7(4)
C11 C10 H10 . . 119.7
C9 C10 H10 . . 119.7
C12 C11 C10 . . 120.0(4)
C12 C11 H11 . . 120.0
C10 C11 H11 . . 120.0
C13 C12 C11 . . 119.8(4)
C13 C12 H12 . . 120.1
C11 C12 H12 . . 120.1
C12 C13 C14 . . 120.5(4)
C12 C13 H13 . . 119.8
C14 C13 H13 . . 119.8
C13 C14 C9 . . 120.2(4)
C13 C14 H14 . . 119.9
C9 C14 H14 . . 119.9
C16 C15 C20 . . 119.9(4)
C16 C15 P1 . . 123.7(3)
C20 C15 P1 . . 116.0(3)
C15 C16 C17 . . 119.7(5)
C15 C16 H16 . . 120.2
C17 C16 H16 . . 120.2
C18 C17 C16 . . 118.9(5)
C18 C17 H17 . . 120.5
C16 C17 H17 . . 120.5
C19 C18 C17 . . 121.3(5)
C19 C18 H18 . . 119.3
C17 C18 H18 . . 119.3
C18 C19 C20 . . 120.3(5)
C18 C19 H19 . . 119.9
C20 C19 H19 . . 119.9
C19 C20 C15 . . 119.9(5)
C19 C20 H20 . . 120.1
C15 C20 H20 . . 120.1
N1 C21 C22 . . 123.9(4)
N1 C21 H21 . . 118.0
C22 C21 H21 . . 118.0
C23 C22 C21 . . 119.8(4)
C23 C22 H22 . . 120.1
C21 C22 H22 . . 120.1
C22 C23 C24 . . 117.3(3)
C22 C23 C26 . . 120.7(4)
C24 C23 C26 . . 122.0(4)
C23 C24 C25 . . 119.5(4)
C23 C24 H24 . . 120.2
C25 C24 H24 . . 120.2
N1 C25 C24 . . 123.3(4)
N1 C25 H25 . . 118.3
C24 C25 H25 . . 118.3
C27 C26 C23 . . 124.0(4)
C27 C26 H26 . . 118.0
C23 C26 H26 . . 118.0
C26 C27 C28 . . 125.8(4)
C26 C27 H27 . . 117.1
C28 C27 H27 . . 117.1
C32 C28 C29 . . 116.5(3)
C32 C28 C27 . . 119.1(4)
C29 C28 C27 . . 124.3(4)
C28 C29 C30 . . 119.7(4)
C28 C29 H29 . . 120.1
C30 C29 H29 . . 120.1
N2 C30 C29 . . 123.5(4)
N2 C30 H30 . . 118.3
C29 C30 H30 . . 118.3
N2 C31 C32 . . 123.9(4)
N2 C31 H31 . . 118.0
C32 C31 H31 . . 118.0
C28 C32 C31 . . 120.0(4)
C28 C32 H32 . . 120.0
C31 C32 H32 . . 120.0
O5 P1 C9 . . 112.80(16)
O5 P1 C15 . . 111.85(16)
C9 P1 C15 . . 109.22(16)
O5 P1 C3 . . 111.41(15)
C9 P1 C3 . . 108.90(16)
C15 P1 C3 . . 102.11(16)

loop_
_geom_bond_atom_site_label_1
_geom_bond_atom_site_label_2
_geom_bond_site_symmetry_2
_geom_bond_distance
_geom_bond_publ_flag
Ni1 N1 . 2.145(3) y
Ni1 N2 1_545 2.134(3) y
Ni1 O1 . 2.140(2) y
Ni1 O2 . 2.120(2) y
Ni1 O3 1_655 2.039(2) y
Ni1 O1W . 2.046(2) y
O1 C7 . 1.251(4) ?
O2 C7 . 1.259(4) ?
O3 C8 . 1.273(4) ?
O3 Ni1 1_455 2.039(2) ?
O4 C8 . 1.228(4) ?
O5 P1 . 1.491(2) ?
O1W H1WA . 0.8500 ?
O1W H1WB . 0.8500 ?
N1 C25 . 1.320(5) ?
N1 C21 . 1.347(5) ?
N2 C30 . 1.324(4) ?
N2 C31 . 1.333(5) ?
N2 Ni1 1_565 2.134(3) ?
C1 C6 . 1.387(4) ?
C1 C2 . 1.389(5) ?
C1 C7 . 1.520(4) ?
C2 C3 . 1.392(4) ?
C2 H2 . 0.9300 ?
C3 C4 . 1.401(4) ?
C3 P1 . 1.805(3) ?
C4 C5 . 1.376(5) ?
C4 H4 . 0.9300 ?
C5 C6 . 1.403(4) ?
C5 C8 . 1.516(4) ?
C6 H6 . 0.9300 ?
C9 C10 . 1.380(5) ?
C9 C14 . 1.387(5) ?
C9 P1 . 1.790(3) ?
C10 C11 . 1.380(5) ?
C10 H10 . 0.9300 ?
C11 C12 . 1.380(6) ?
C11 H11 . 0.9300 ?
C12 C13 . 1.363(6) ?
C12 H12 . 0.9300 ?
C13 C14 . 1.383(5) ?
C13 H13 . 0.9300 ?
C14 H14 . 0.9300 ?
C15 C16 . 1.372(5) ?
C15 C20 . 1.390(5) ?
C15 P1 . 1.799(4) ?
C16 C17 . 1.401(6) ?
C16 H16 . 0.9300 ?
C17 C18 . 1.375(7) ?
C17 H17 . 0.9300 ?
C18 C19 . 1.352(7) ?
C18 H18 . 0.9300 ?
C19 C20 . 1.371(6) ?
C19 H19 . 0.9300 ?
C20 H20 . 0.9300 ?
C21 C22 . 1.371(5) ?
C21 H21 . 0.9300 ?
C22 C23 . 1.366(5) ?
C22 H22 . 0.9300 ?
C23 C24 . 1.381(6) ?
C23 C26 . 1.505(5) ?
C24 C25 . 1.393(5) ?
C24 H24 . 0.9300 ?
C25 H25 . 0.9300 ?
C26 C27 . 1.296(5) ?
C26 H26 . 0.9300 ?
C27 C28 . 1.487(5) ?
C27 H27 . 0.9300 ?
C28 C32 . 1.370(5) ?
C28 C29 . 1.388(5) ?
C29 C30 . 1.399(5) ?
C29 H29 . 0.9300 ?
C30 H30 . 0.9300 ?
C31 C32 . 1.389(5) ?
C31 H31 . 0.9300 ?
C32 H32 . 0.9300 ?

loop_
_geom_hbond_atom_site_label_D
_geom_hbond_atom_site_label_H
_geom_hbond_atom_site_label_A
_geom_hbond_site_symmetry_A
_geom_hbond_distance_DH
_geom_hbond_distance_HA
_geom_hbond_distance_DA
_geom_hbond_angle_DHA
O1W H1WA O5 4_575 0.85 1.84 2.684(3) 173
O1W H1WB O4 1_655 0.85 1.81 2.622(3) 158

loop_
_geom_torsion_atom_site_label_1
_geom_torsion_atom_site_label_2
_geom_torsion_atom_site_label_3
_geom_torsion_atom_site_label_4
_geom_torsion_site_symmetry_1
_geom_torsion
O3 Ni1 O1 C7 1_655 -4.1(4)
O1W Ni1 O1 C7 . -178.89(19)
O2 Ni1 O1 C7 . 2.69(18)
N2 Ni1 O1 C7 1_545 89.2(2)
N1 Ni1 O1 C7 . -90.1(2)
O3 Ni1 O2 C7 1_655 175.10(19)
O1W Ni1 O2 C7 . -8.9(5)
N2 Ni1 O2 C7 1_545 -94.70(19)
O1 Ni1 O2 C7 . -2.67(18)
N1 Ni1 O2 C7 . 84.60(19)
O3 Ni1 N1 C25 1_655 80.4(3)
O1W Ni1 N1 C25 . -14.8(3)
O2 Ni1 N1 C25 . 179.5(3)
O1 Ni1 N1 C25 . -118.6(3)
O3 Ni1 N1 C21 1_655 -97.2(3)
O1W Ni1 N1 C21 . 167.6(3)
O2 Ni1 N1 C21 . 1.9(3)
O1 Ni1 N1 C21 . 63.8(3)
C6 C1 C2 C3 . 0.7(5)
C7 C1 C2 C3 . -173.4(3)
C1 C2 C3 C4 . -0.9(5)
C1 C2 C3 P1 . 168.1(3)
C2 C3 C4 C5 . 0.5(5)
P1 C3 C4 C5 . -168.0(3)
C3 C4 C5 C6 . 0.2(5)
C3 C4 C5 C8 . 174.6(3)
C2 C1 C6 C5 . 0.0(5)
C7 C1 C6 C5 . 174.1(3)
C4 C5 C6 C1 . -0.4(5)
C8 C5 C6 C1 . -175.0(3)
Ni1 O1 C7 O2 . -4.7(3)
Ni1 O1 C7 C1 . 174.1(3)
Ni1 O2 C7 O1 . 4.7(3)
Ni1 O2 C7 C1 . -174.1(3)
C6 C1 C7 O1 . 1.1(5)
C2 C1 C7 O1 . 175.2(3)
C6 C1 C7 O2 . 179.9(3)
C2 C1 C7 O2 . -6.0(5)
Ni1 O3 C8 O4 1_455 -0.1(5)
Ni1 O3 C8 C5 1_455 -179.3(2)
C4 C5 C8 O4 . -176.7(3)
C6 C5 C8 O4 . -2.4(5)
C4 C5 C8 O3 . 2.5(5)
C6 C5 C8 O3 . 176.9(3)
C14 C9 C10 C11 . 0.5(6)
P1 C9 C10 C11 . 171.0(3)
C9 C10 C11 C12 . -1.6(7)
C10 C11 C12 C13 . 1.7(7)
C11 C12 C13 C14 . -0.8(7)
C12 C13 C14 C9 . -0.3(6)
C10 C9 C14 C13 . 0.4(6)
P1 C9 C14 C13 . -170.3(3)
C20 C15 C16 C17 . -1.1(6)
P1 C15 C16 C17 . 170.9(4)
C15 C16 C17 C18 . -0.6(7)
C16 C17 C18 C19 . 2.1(8)
C17 C18 C19 C20 . -1.9(9)
C18 C19 C20 C15 . 0.2(8)
C16 C15 C20 C19 . 1.3(7)
P1 C15 C20 C19 . -171.3(4)
C25 N1 C21 C22 . -0.6(5)
Ni1 N1 C21 C22 . 177.1(3)
N1 C21 C22 C23 . 0.6(6)
C21 C22 C23 C24 . 0.5(6)
C21 C22 C23 C26 . -177.3(3)
C22 C23 C24 C25 . -1.4(6)
C26 C23 C24 C25 . 176.4(4)
C21 N1 C25 C24 . -0.3(6)
Ni1 N1 C25 C24 . -178.1(3)
C23 C24 C25 N1 . 1.3(7)
C22 C23 C26 C27 . -147.7(4)
C24 C23 C26 C27 . 34.7(6)
C23 C26 C27 C28 . -179.3(3)
C26 C27 C28 C32 . -158.9(4)
C26 C27 C28 C29 . 21.8(6)
C32 C28 C29 C30 . 0.2(6)
C27 C28 C29 C30 . 179.6(3)
C31 N2 C30 C29 . -1.7(6)
Ni1 N2 C30 C29 1_565 177.3(3)
C28 C29 C30 N2 . 1.4(6)
C30 N2 C31 C32 . 0.5(6)
Ni1 N2 C31 C32 1_565 -178.5(3)
C29 C28 C32 C31 . -1.3(6)
C27 C28 C32 C31 . 179.3(3)
N2 C31 C32 C28 . 1.1(7)
C10 C9 P1 O5 . -88.3(3)
C14 C9 P1 O5 . 82.1(3)
C10 C9 P1 C15 . 36.7(4)
C14 C9 P1 C15 . -152.9(3)
C10 C9 P1 C3 . 147.5(3)
C14 C9 P1 C3 . -42.1(3)
C16 C15 P1 O5 . 164.2(3)
C20 C15 P1 O5 . -23.6(4)
C16 C15 P1 C9 . 38.6(4)
C20 C15 P1 C9 . -149.2(3)
C16 C15 P1 C3 . -76.6(4)
C20 C15 P1 C3 . 95.6(3)
C2 C3 P1 O5 . 18.4(3)
C4 C3 P1 O5 . -172.9(3)
C2 C3 P1 C9 . 143.5(3)
C4 C3 P1 C9 . -47.9(3)
C2 C3 P1 C15 . -101.1(3)
C4 C3 P1 C15 . 67.5(3)
